data_8104056
loop_
_publ_author_name
'Jansen, M.'
'Hanke, D.'

_publ_section_title
;
 Crystal structure of rubidium cyclotriphosphate monohydrate, Rb3 (P3 O9)
 (H2 O)
;
_journal_name_full 'Zeitschrift fuer Kristallographie (149,1979-)'
_journal_page_first 610
_journal_page_last 610
_journal_volume 210
_journal_year 1995
_chemical_formula_sum 'H2 O10 P3 Rb3'
_chemical_name_systematic 'Rb3 (P3 O9) (H2 O)'
_space_group_IT_number 2
_symmetry_space_group_name_Hall '-P 1'
_symmetry_space_group_name_H-M 'P -1'
_cell_angle_alpha 69.37
_cell_angle_beta 83.61
_cell_angle_gamma 83.1
_cell_formula_units_Z 2
_cell_length_a 7.748
_cell_length_b 7.786
_cell_length_c 10.199
_cell_volume 570.063
_citation_journal_id_ASTM ZEKRDZ
_cod_data_source_file Jansen_ZEKRDZ_1995_1827.cif
_cod_data_source_block H2O10P3Rb3
_cod_database_code 8104056

loop_
_symmetry_equiv_pos_as_xyz
x,y,z
-x,-y,-z

loop_
_atom_site_label
_atom_site_type_symbol
_atom_site_fract_x
_atom_site_fract_y
_atom_site_fract_z
_atom_site_occupancy
_atom_site_U_iso_or_equiv
O9 O-2 0.4594 0.5262 0.6894 1 0.0
O4 O-2 0.276 0.3644 0.2472 1 0.0
Rb2 Rb+1 0.37552 0.2099 0.61559 1 0.0
O7 O-2 0.1443 0.6866 0.9471 1 0.0
O8 O-2 0.3957 0.6522 0.092 1 0.0
P3 P+5 0.25487 0.7931 -0.00598 1 0.0
Rb1 Rb+1 0.23418 0.2766 -0.00265 1 0.0
O3 O-2 0.1441 0.872 0.1081 1 0.0
Rb3 Rb+1 0.11323 0.73215 0.66266 1 0.0
P1 P+5 0.37148 0.50894 0.24904 1 0.0
O2 O-2 0.2424 0.6349 0.3242 1 0.0
O1 O-2 0.3448 0.9439 -0.1071 1 0.0
O5 O-2 0.0614 0.3529 0.7373 1 0.0
O10 O-2 0.309 0.0052 0.422 1 0.0
P2 P+5 0.07083 0.76009 0.26439 1 0.0
O6 O-2 0.0302 0.8892 0.3419 1 0.0
